data_4104156
loop_
_publ_author_name
'Dusan Hesek'
'Mijoon Lee'
'Weilie Zhang'
'Bruce C. Noll'
'Shahriar Mobashery'

_publ_contact_author_address
;University of Notre Dame
Department of Chemistry and Biochemistry
251 Nieuwland Science Hall
Notre Dame, IN 46556-5670
USA
;
_publ_contact_author_email mobashery@nd.edu
_publ_contact_author_fax 1(574)6316652
_publ_contact_author_name 'Professor Shahriar Mobashery'
_publ_contact_author_phone 1(574)6312933
_publ_section_title
;
 Total Synthesis of
 N-Acetylglucosamine-1,6-anhydro-N-acetylmuramylpentapeptide and
 Evaluation of Its Turnover by AmpD from Escherichia coli
;
_journal_name_full 'Journal of the American Chemical Society'
_journal_page_first 5187
_journal_page_last 5193
_journal_paper_doi 10.1021/ja808498m
_journal_volume 131
_journal_year 2009
_chemical_absolute_configuration syn
_chemical_compound_source synthesized
_chemical_formula_moiety 'C13 H16 O4, 0.28(C7 H8)'
_chemical_formula_sum 'C15 H18 O4'
_chemical_formula_weight 262.29
_chemical_name_common 4-O-benzyl-D-(-)-glucal
_space_group_IT_number 19
_symmetry_cell_setting orthorhombic
_symmetry_Int_Tables_number 19
_symmetry_space_group_name_Hall 'P 2ac 2ab'
_symmetry_space_group_name_H-M 'P 21 21 21'
_atom_sites_solution_hydrogens geom
_atom_sites_solution_primary direct
_atom_sites_solution_secondary difmap
_audit_creation_method SHELXL-97
_cell_angle_alpha 90.00
_cell_angle_beta 90.00
_cell_angle_gamma 90.00
_cell_formula_units_Z 4
_cell_length_a 4.5700(1)
_cell_length_b 13.9439(3)
_cell_length_c 21.6237(5)
_cell_measurement_reflns_used 7439
_cell_measurement_temperature 296(2)
_cell_measurement_theta_max 68.6161
_cell_measurement_theta_min 3.7718
_cell_volume 1377.94(5)
_computing_cell_refinement 'APEX2/SAINT (Bruker, 2007)'
_computing_data_collection 'APEX2 (Bruker, 2007)'
_computing_data_reduction 'SAINT/XPREP (Bruker, 2007; Sheldrick, 2008)'
_computing_molecular_graphics 'XP (Sheldrick, 2008)'
_computing_publication_material 'XCIF (Sheldrick, 2008)/enCIFer (CCDC, 2005)'
_computing_structure_refinement 'XL (Sheldrick, 2008)'
_computing_structure_solution 'XS (Sheldrick, 2008)'
_diffrn_ambient_temperature 296(2)
_diffrn_detector_area_resol_mean 8.33
_diffrn_measured_fraction_theta_full 0.962
_diffrn_measured_fraction_theta_max 0.963
_diffrn_measurement_device_type 'Bruker SMART Apex CCD diffractometer'
_diffrn_measurement_method '\f and \w scans'
_diffrn_radiation_monochromator graphite
_diffrn_radiation_probe x-ray
_diffrn_radiation_type CuK\a
_diffrn_radiation_wavelength 1.54178
_diffrn_reflns_av_R_equivalents 0.0219
_diffrn_reflns_av_sigmaI/netI 0.0115
_diffrn_reflns_limit_h_max 5
_diffrn_reflns_limit_h_min -4
_diffrn_reflns_limit_k_max 16
_diffrn_reflns_limit_k_min -16
_diffrn_reflns_limit_l_max 26
_diffrn_reflns_limit_l_min -26
_diffrn_reflns_number 16233
_diffrn_reflns_theta_full 69.23
_diffrn_reflns_theta_max 69.23
_diffrn_reflns_theta_min 3.77
_diffrn_source 'fine-focus sealed tube'
_diffrn_source_type 'Siemens KFFCU2K-90'
_exptl_absorpt_coefficient_mu 0.748
_exptl_absorpt_correction_T_max 0.99
_exptl_absorpt_correction_T_min 0.68
_exptl_absorpt_correction_type muilti-scan
_exptl_absorpt_process_details 'Sheldrick, G. M. (2008) SADABS. Univeristy of G\"ottingen, Germany.'
_exptl_crystal_colour 'clear colorless'
_exptl_crystal_density_diffrn 1.264
_exptl_crystal_density_method 'not measured'
_exptl_crystal_description blade
_exptl_crystal_F_000 560
_exptl_crystal_size_max 0.55
_exptl_crystal_size_mid 0.12
_exptl_crystal_size_min 0.02
_refine_diff_density_max 0.460
_refine_diff_density_min -0.164
_refine_diff_density_rms 0.060
_refine_ls_abs_structure_details 'Flack H D (1983), Acta Cryst. A39, 876-881'
_refine_ls_abs_structure_Flack 0(10)
_refine_ls_extinction_method none
_refine_ls_goodness_of_fit_ref 0.935
_refine_ls_hydrogen_treatment mixed
_refine_ls_matrix_type full
_refine_ls_number_parameters 246
_refine_ls_number_reflns 1492
_refine_ls_number_restraints 0
_refine_ls_restrained_S_all 0.935
_refine_ls_R_factor_all 0.0521
_refine_ls_R_factor_gt 0.0504
_refine_ls_shift/su_max 0.000
_refine_ls_shift/su_mean 0.000
_refine_ls_structure_factor_coef Fsqd
_refine_ls_weighting_details 'calc w=1/[\s^2^(Fo^2^)+(0.1155P)^2^+0.7816P] where P=(Fo^2^+2Fc^2^)/3'
_refine_ls_weighting_scheme calc
_refine_ls_wR_factor_gt 0.1476
_refine_ls_wR_factor_ref 0.1500
_reflns_number_gt 1435
_reflns_number_total 1492
_reflns_threshold_expression >2sigma(I)
_cod_data_source_file ja808498m_si_003.cif
_cod_data_source_block compound_5
_cod_database_code 4104156

loop_
_symmetry_equiv_pos_as_xyz
'x, y, z'
'-x+1/2, -y, z+1/2'
'-x, y+1/2, -z+1/2'
'x+1/2, -y+1/2, -z'

loop_
_atom_site_label
_atom_site_type_symbol
_atom_site_fract_x
_atom_site_fract_y
_atom_site_fract_z
_atom_site_U_iso_or_equiv
_atom_site_adp_type
_atom_site_occupancy
_atom_site_symmetry_multiplicity
_atom_site_calc_flag
_atom_site_refinement_flags
_atom_site_disorder_assembly
_atom_site_disorder_group
O1 O 0.4812(6) 0.35388(17) 0.31016(13) 0.0534(7) Uani 1 1 d . . .
O2 O 0.2246(7) 0.63566(16) 0.30941(13) 0.0480(6) Uani 1 1 d . . .
H2O H 0.071(14) 0.661(4) 0.305(2) 0.072 Uiso 1 1 d . . .
O3 O 0.0486(5) 0.50713(13) 0.20580(9) 0.0338(5) Uani 1 1 d . . .
O4 O 0.2786(12) 0.2204(2) 0.2241(7) 0.046(2) Uani 0.79(3) 1 d P A 1
H4O H 0.4238 0.1895 0.2141 0.069 Uiso 1 1 calc R A 1
O4' O 0.265(4) 0.2248(9) 0.188(2) 0.046(8) Uani 0.21(3) 1 d P A 2
C1 C 0.4874(9) 0.4126(3) 0.36113(17) 0.0525(9) Uani 1 1 d . . .
H1 H 0.630(11) 0.381(3) 0.3969(18) 0.063 Uiso 1 1 d . . .
C2 C 0.3458(9) 0.4940(3) 0.36544(17) 0.0509(9) Uani 1 1 d . . .
H2 H 0.369(11) 0.535(3) 0.4078(19) 0.061 Uiso 1 1 d . . .
C3 C 0.1711(8) 0.5351(2) 0.31321(17) 0.0399(8) Uani 1 1 d . . .
H3 H -0.040(11) 0.530(3) 0.3182(18) 0.048 Uiso 1 1 d . . .
C4 C 0.2551(7) 0.48540(19) 0.25317(14) 0.0345(7) Uani 1 1 d . . .
H4 H 0.462(11) 0.504(3) 0.2413(16) 0.041 Uiso 1 1 d . . .
C5 C 0.2576(8) 0.3770(2) 0.26458(17) 0.0423(8) Uani 1 1 d . A .
H5 H 0.072(11) 0.354(3) 0.2787(17) 0.051 Uiso 1 1 d . . .
C6 C 0.3223(10) 0.3210(2) 0.2082(2) 0.0535(10) Uani 1 1 d . . .
H6A H 0.190(12) 0.344(3) 0.169(2) 0.064 Uiso 1 1 d . . .
H6B H 0.521(12) 0.335(3) 0.1874(19) 0.064 Uiso 1 1 d . . .
C7 C 0.1663(8) 0.5700(2) 0.15921(16) 0.0417(8) Uani 1 1 d . . .
H7A H 0.343(11) 0.529(3) 0.1399(17) 0.050 Uiso 1 1 d . . .
H7B H 0.209(11) 0.632(3) 0.1815(17) 0.050 Uiso 1 1 d . . .
C8 C -0.0514(7) 0.5815(2) 0.10818(13) 0.0357(7) Uani 1 1 d . . .
C9 C -0.1181(9) 0.5052(2) 0.06911(18) 0.0487(9) Uani 1 1 d . . .
H9 H -0.021(12) 0.440(3) 0.0804(18) 0.058 Uiso 1 1 d . . .
C10 C -0.3122(11) 0.5172(3) 0.02068(17) 0.0525(10) Uani 1 1 d . . .
H10 H -0.338(13) 0.470(3) -0.0080(19) 0.063 Uiso 1 1 d . . .
C11 C -0.4441(9) 0.6051(3) 0.01070(14) 0.0444(8) Uani 1 1 d . . .
H11 H -0.574(11) 0.617(3) -0.0216(18) 0.053 Uiso 1 1 d . . .
C12 C -0.3772(9) 0.6808(2) 0.04899(14) 0.0400(8) Uani 1 1 d . . .
H12 H -0.468(11) 0.738(3) 0.0438(17) 0.048 Uiso 1 1 d . . .
C13 C -0.1844(8) 0.6692(2) 0.09743(13) 0.0361(7) Uani 1 1 d . . .
H13 H -0.126(9) 0.723(3) 0.1247(15) 0.043 Uiso 1 1 d . . .
C1S C 0.264(4) 0.7285(8) 0.4676(6) 0.085(4) Uani 0.50 1 d P . .
C2S C 0.242(5) 0.7547(9) 0.5177(9) 0.122(7) Uani 0.50 1 d P . .
C3S C 0.556(7) 0.7247(10) 0.4466(8) 0.135(8) Uani 0.50 1 d P . .
C4S C 0.521(9) 0.7699(7) 0.5571(5) 0.178(14) Uani 0.50 1 d P . .

loop_
_atom_site_aniso_label
_atom_site_aniso_U_11
_atom_site_aniso_U_22
_atom_site_aniso_U_33
_atom_site_aniso_U_23
_atom_site_aniso_U_13
_atom_site_aniso_U_12
O1 0.0287(14) 0.0439(12) 0.0877(17) 0.0327(13) 0.0012(13) 0.0026(11)
O2 0.0394(15) 0.0335(12) 0.0712(15) -0.0015(10) 0.0018(13) -0.0080(11)
O3 0.0232(11) 0.0287(9) 0.0495(11) 0.0088(8) 0.0033(9) -0.0032(9)
O4 0.039(2) 0.0239(14) 0.075(6) 0.0010(17) 0.005(3) 0.0017(13)
O4' 0.042(7) 0.025(5) 0.07(2) -0.003(6) -0.014(8) 0.006(5)
C1 0.039(2) 0.059(2) 0.060(2) 0.0236(18) 0.0008(17) -0.0101(19)
C2 0.039(2) 0.059(2) 0.0546(19) 0.0161(17) 0.0026(16) -0.0123(19)
C3 0.0290(19) 0.0347(14) 0.0561(18) 0.0091(13) 0.0041(14) -0.0069(14)
C4 0.0224(17) 0.0251(14) 0.0560(17) 0.0108(11) 0.0039(14) -0.0019(11)
C5 0.0248(19) 0.0285(14) 0.074(2) 0.0148(14) 0.0060(16) 0.0004(12)
C6 0.040(2) 0.0292(15) 0.091(3) -0.0018(16) 0.008(2) 0.0028(16)
C7 0.0307(19) 0.0410(16) 0.0535(18) 0.0127(14) -0.0001(15) -0.0076(15)
C8 0.0285(17) 0.0385(14) 0.0402(14) 0.0028(12) 0.0079(13) -0.0051(14)
C9 0.043(2) 0.0355(16) 0.068(2) -0.0070(15) 0.0056(17) 0.0049(17)
C10 0.057(3) 0.0511(19) 0.0496(18) -0.0188(15) 0.0045(17) -0.005(2)
C11 0.044(2) 0.0538(18) 0.0354(14) 0.0023(13) 0.0037(15) -0.0059(18)
C12 0.041(2) 0.0390(16) 0.0406(15) 0.0065(12) 0.0035(14) -0.0012(15)
C13 0.0359(18) 0.0349(14) 0.0376(13) -0.0020(11) 0.0073(13) -0.0060(14)
C1S 0.129(12) 0.055(6) 0.071(7) 0.023(6) -0.008(8) 0.001(7)
C2S 0.156(17) 0.063(6) 0.146(15) -0.045(8) 0.051(14) -0.017(9)
C3S 0.23(3) 0.063(7) 0.108(11) 0.016(7) 0.063(16) -0.012(12)
C4S 0.46(4) 0.030(4) 0.048(5) 0.013(4) -0.024(14) -0.062(13)

loop_
_atom_type_symbol
_atom_type_description
_atom_type_scat_dispersion_real
_atom_type_scat_dispersion_imag
_atom_type_scat_source
C C 0.0181 0.0000 'International Tables Vol C Tables 4.2.6.8 and 6.1.1.4'
H H 0.0000 0.0000 'International Tables Vol C Tables 4.2.6.8 and 6.1.1.4'
O O 0.0492 0.0000 'International Tables Vol C Tables 4.2.6.8 and 6.1.1.4'

loop_
_geom_angle_atom_site_label_1
_geom_angle_atom_site_label_2
_geom_angle_atom_site_label_3
_geom_angle
_geom_angle_site_symmetry_1
_geom_angle_site_symmetry_3
C1 O1 C5 115.2(3) . .
C3 O2 H2O 107(4) . .
C4 O3 C7 112.6(2) . .
C6 O4 H4O 109.5 . .
C2 C1 O1 124.3(3) . .
C2 C1 H1 126(2) . .
O1 C1 H1 110(2) . .
C1 C2 C3 122.8(4) . .
C1 C2 H2 118(2) . .
C3 C2 H2 119(2) . .
O2 C3 C2 109.2(3) . .
O2 C3 C4 110.8(3) . .
C2 C3 C4 109.6(3) . .
O2 C3 H3 104(2) . .
C2 C3 H3 115(2) . .
C4 C3 H3 108(2) . .
O3 C4 C3 110.5(3) . .
O3 C4 C5 109.3(3) . .
C3 C4 C5 108.3(3) . .
O3 C4 H4 113(2) . .
C3 C4 H4 110(2) . .
C5 C4 H4 106(2) . .
O1 C5 C6 107.5(3) . .
O1 C5 C4 109.4(3) . .
C6 C5 C4 113.0(3) . .
O1 C5 H5 109(2) . .
C6 C5 H5 105(2) . .
C4 C5 H5 112(3) . .
O4' C6 O4 31.7(15) . .
O4' C6 C5 135(2) . .
O4 C6 C5 106.7(6) . .
O4' C6 H6A 86(3) . .
O4 C6 H6A 113(3) . .
C5 C6 H6A 112(2) . .
O4' C6 H6B 102(3) . .
O4 C6 H6B 114(3) . .
C5 C6 H6B 116(3) . .
H6A C6 H6B 96(3) . .
O3 C7 C8 109.4(3) . .
O3 C7 H7A 103(2) . .
C8 C7 H7A 106(2) . .
O3 C7 H7B 105(2) . .
C8 C7 H7B 113(2) . .
H7A C7 H7B 120(3) . .
C13 C8 C9 118.4(3) . .
C13 C8 C7 120.7(3) . .
C9 C8 C7 120.8(3) . .
C10 C9 C8 120.6(3) . .
C10 C9 H9 124(2) . .
C8 C9 H9 115(2) . .
C11 C10 C9 120.3(3) . .
C11 C10 H10 119(3) . .
C9 C10 H10 121(3) . .
C12 C11 C10 119.3(3) . .
C12 C11 H11 117(3) . .
C10 C11 H11 124(3) . .
C11 C12 C13 120.6(3) . .
C11 C12 H12 120(3) . .
C13 C12 H12 119(2) . .
C12 C13 C8 120.7(3) . .
C12 C13 H13 122(2) . .
C8 C13 H13 117(2) . .
C4S C1S C2S 109(2) 4_466 .
C4S C1S C3S 135.5(16) 4_466 .
C2S C1S C3S 114(2) . .
C3S C2S C1S 139(3) 4_466 .
C3S C2S C4S 101.4(18) 4_466 .
C1S C2S C4S 119(2) . .
C3S C2S C4S 102(2) 4_466 4_466
C1S C2S C4S 37.1(15) . 4_466
C4S C2S C4S 156(2) . 4_466
C2S C3S C1S 117.3(18) 4_566 .
C1S C4S C2S 120.4(12) 4_566 .
C1S C4S C2S 34.1(9) 4_566 4_566
C2S C4S C2S 86.9(6) . 4_566

loop_
_geom_bond_atom_site_label_1
_geom_bond_atom_site_label_2
_geom_bond_distance
_geom_bond_site_symmetry_2
O1 C1 1.373(5) .
O1 C5 1.456(4) .
O2 C3 1.426(4) .
O2 H2O 0.79(6) .
O3 C4 1.425(4) .
O3 C7 1.440(4) .
O4 C6 1.458(6) .
O4 H4O 0.8200 .
O4' C6 1.437(15) .
C1 C2 1.309(6) .
C1 H1 1.10(5) .
C2 C3 1.497(5) .
C2 H2 1.08(4) .
C3 C4 1.521(5) .
C3 H3 0.97(5) .
C4 C5 1.531(4) .
C4 H4 1.01(5) .
C5 C6 1.477(5) .
C5 H5 0.96(5) .
C6 H6A 1.08(5) .
C6 H6B 1.03(5) .
C7 C8 1.494(5) .
C7 H7A 1.07(5) .
C7 H7B 1.01(4) .
C8 C13 1.386(4) .
C8 C9 1.391(5) .
C9 C10 1.383(6) .
C9 H9 1.04(4) .
C10 C11 1.383(6) .
C10 H10 0.92(5) .
C11 C12 1.376(5) .
C11 H11 0.93(4) .
C12 C13 1.378(5) .
C12 H12 0.91(4) .
C13 H13 0.99(4) .
C1S C4S 1.24(4) 4_466
C1S C2S 1.147(18) .
C1S C3S 1.41(3) .
C2S C3S 1.18(3) 4_466
C2S C4S 1.55(4) .
C2S C4S 1.94(3) 4_466
C3S C2S 1.18(3) 4_566
C4S C1S 1.24(4) 4_566
C4S C2S 1.94(3) 4_566

loop_
_geom_torsion_atom_site_label_1
_geom_torsion_atom_site_label_2
_geom_torsion_atom_site_label_3
_geom_torsion_atom_site_label_4
_geom_torsion
_geom_torsion_site_symmetry_1
_geom_torsion_site_symmetry_4
C5 O1 C1 C2 -12.2(5) . .
O1 C1 C2 C3 -3.3(6) . .
C1 C2 C3 O2 -137.5(4) . .
C1 C2 C3 C4 -15.9(5) . .
C7 O3 C4 C3 108.9(3) . .
C7 O3 C4 C5 -132.1(3) . .
O2 C3 C4 O3 -72.6(4) . .
C2 C3 C4 O3 166.8(2) . .
O2 C3 C4 C5 167.7(3) . .
C2 C3 C4 C5 47.1(4) . .
C1 O1 C5 C6 168.3(3) . .
C1 O1 C5 C4 45.2(4) . .
O3 C4 C5 O1 176.5(2) . .
C3 C4 C5 O1 -63.1(4) . .
O3 C4 C5 C6 56.7(4) . .
C3 C4 C5 C6 177.1(3) . .
O1 C5 C6 O4' 82.9(14) . .
C4 C5 C6 O4' -156.3(14) . .
O1 C5 C6 O4 66.6(5) . .
C4 C5 C6 O4 -172.5(4) . .
C4 O3 C7 C8 174.3(2) . .
O3 C7 C8 C13 113.3(3) . .
O3 C7 C8 C9 -68.8(4) . .
C13 C8 C9 C10 0.1(5) . .
C7 C8 C9 C10 -177.8(3) . .
C8 C9 C10 C11 -0.4(6) . .
C9 C10 C11 C12 0.8(6) . .
C10 C11 C12 C13 -1.0(5) . .
C11 C12 C13 C8 0.7(5) . .
C9 C8 C13 C12 -0.3(5) . .
C7 C8 C13 C12 177.6(3) . .
C4S C1S C2S C3S 8(3) 4_466 4_466
C3S C1S C2S C3S 173.9(17) . 4_466
C4S C1S C2S C4S -173.6(11) 4_466 .
C3S C1S C2S C4S -7.3(18) . .
C3S C1S C2S C4S 166.3(19) . 4_466
C4S C1S C3S C2S 163.7(18) 4_466 4_566
C2S C1S C3S C2S 2(2) . 4_566
C3S C2S C4S C1S -167.3(16) 4_466 4_566
C1S C2S C4S C1S 13(2) . 4_566
C4S C2S C4S C1S 4(3) 4_466 4_566
C3S C2S C4S C2S -173.7(16) 4_466 4_566
C1S C2S C4S C2S 7.1(10) . 4_566
C4S C2S C4S C2S -2.5(18) 4_466 4_566
